data_7010399
loop_
_publ_author_name
'Choi, Min-Ho'
'Kim, Bok Jo'
'Kim, Il-Chool'
'Kim, Seo-Hyang'
'Kim, Yang'
'Harrowfield, Jack M.'
'Lee, Man-Kil'
'Mocerino, Mauro'
'Rukmini, Elisabeth'
'Skelton, Brian W.'
'White, Allan H.'

_publ_section_title
;
 Inter- and intra-molecular pathways in polyamine synthesis from
 diamines&#x200A;&#x2020;
;
_journal_issue 5
_journal_name_full 'Journal of the Chemical Society, Dalton Transactions'
_journal_page_first 707
_journal_paper_doi 10.1039/b008452m
_journal_year 2001
_chemical_formula_sum 'C9 H29 Cl4 Co N6 O'
_chemical_formula_weight 438.12
_space_group_IT_number 2
_symmetry_cell_setting triclinic
_symmetry_space_group_name_Hall '-P 1'
_symmetry_space_group_name_H-M 'P -1'
_cell_angle_alpha 97.91(2)
_cell_angle_beta 97.51(3)
_cell_angle_gamma 107.01(2)
_cell_formula_units_Z 2
_cell_length_a 11.265(4)
_cell_length_b 10.177(2)
_cell_length_c 8.382(2)
_cell_measurement_reflns_used 8
_cell_measurement_temperature 293
_cell_measurement_theta_max 30
_cell_measurement_theta_min 26.5
_cell_volume 895.2(4)
_computing_cell_refinement 'Enraf Nonius software'
_computing_data_collection 'Enraf Nonius software'
_computing_data_reduction xtal
_computing_molecular_graphics xtal
_computing_publication_material 'xtal BONDLA CIFIO'
_computing_structure_refinement xtal
_computing_structure_solution xtal
_diffrn_ambient_temperature 293
_diffrn_measurement_device_type
;
 CAD4 diffractometer
;
_diffrn_measurement_method '2\q-\w scans'
_diffrn_radiation_detector 'single counter'
_diffrn_radiation_monochromator graphite
_diffrn_radiation_source 'rotating anode'
_diffrn_radiation_type 'Mo K\a'
_diffrn_radiation_wavelength .71073
_diffrn_reflns_limit_h_max 15
_diffrn_reflns_limit_h_min 0
_diffrn_reflns_limit_k_max 14
_diffrn_reflns_limit_k_min -14
_diffrn_reflns_limit_l_max 10
_diffrn_reflns_limit_l_min -10
_diffrn_reflns_number 6056
_diffrn_reflns_theta_max 32.5
_diffrn_standards_decay_% 0
_diffrn_standards_interval_time 60
_diffrn_standards_number 8
_exptl_absorpt_coefficient_mu 1.562
_exptl_absorpt_correction_T_max .69
_exptl_absorpt_correction_T_min .52
_exptl_absorpt_correction_type gaussian
_exptl_absorpt_process_details
;
 XTAl absorb                 
;
_exptl_crystal_colour orange
_exptl_crystal_density_diffrn 1.625
_exptl_crystal_description prism
_exptl_crystal_F_000 456
_exptl_crystal_size_max 0.48
_exptl_crystal_size_mid 0.41
_exptl_crystal_size_min 0.26
_refine_diff_density_max 1.24
_refine_diff_density_min -1.03
_refine_ls_goodness_of_fit_all 1.159
_refine_ls_goodness_of_fit_ref 1.273
_refine_ls_hydrogen_treatment refall
_refine_ls_matrix_type full
_refine_ls_number_constraints 0
_refine_ls_number_parameters 306
_refine_ls_number_reflns 5347
_refine_ls_number_restraints 0
_refine_ls_R_factor_all .035
_refine_ls_R_factor_gt .031
_refine_ls_shift/su_max .074
_refine_ls_shift/su_mean .0058
_refine_ls_structure_factor_coef F
_refine_ls_weighting_scheme sigma
_refine_ls_wR_factor_all .041
_refine_ls_wR_factor_ref .041
_reflns_limit_h_max 15
_reflns_limit_h_min 0
_reflns_limit_k_max 14
_reflns_limit_k_min -14
_reflns_limit_l_max 10
_reflns_limit_l_min -10
_reflns_number_gt 5347
_reflns_number_observed 6056
_reflns_number_total 6056
_reflns_threshold_expression 'I    > 3.00 sig(I   )'
_cod_data_source_file b008452m.txt
_cod_data_source_block ykon
_cod_original_sg_symbol_Hall -p_1
_cod_original_sg_symbol_H-M P_-1
_cod_original_formula_sum 'C9 H29 Cl4 Co1 N6 O1'
_cod_database_code 7010399

loop_
_symmetry_equiv_pos_as_xyz
+x,+y,+z
-x,-y,-z

loop_
_atom_site_label
_atom_site_fract_x
_atom_site_fract_y
_atom_site_fract_z
_atom_site_U_iso_or_equiv
_atom_site_adp_type
_atom_site_calc_flag
_atom_site_calc_attached_atom
_atom_site_occupancy
_atom_site_disorder_assembly
_atom_site_disorder_group
Co .16045(2) .86794(2) .76449(2) .01840(8) Uani ? ? 1.00000 ? ?
Cl1 -.00227(4) .95515(4) .72530(5) .02751(15) Uani ? ? 1.00000 ? ?
Cl2 .36192(6) 1.45145(6) .29317(7) .0529(2) Uani ? ? 1.00000 ? ?
Cl3 .10681(4) 1.38398(5) .65952(6) .03663(18) Uani ? ? 1.00000 ? ?
Cl4 .56626(4) 1.04277(6) .81176(6) .0418(2) Uani ? ? 1.00000 ? ?
N1 .15561(14) .89424(16) .99911(17) .0254(5) Uani ? ? 1.00000 ? ?
C1 .0850(2) .7609(2) 1.0433(2) .0355(8) Uani ? ? 1.00000 ? ?
C2 -.0196(2) .6819(2) .9023(3) .0384(8) Uani ? ? 1.00000 ? ?
N2 .03368(15) .68439(16) .7489(2) .0290(6) Uani ? ? 1.00000 ? ?
N11 .29740(15) .78598(18) .79360(19) .0277(6) Uani ? ? 1.00000 ? ?
C12 .32697(19) .7316(2) .6331(2) .0344(7) Uani ? ? 1.00000 ? ?
C13 .21598(19) .7104(2) .4990(2) .0326(7) Uani ? ? 1.00000 ? ?
N14 .16805(14) .83185(15) .53100(17) .0248(5) Uani ? ? 1.00000 ? ?
C15 .24968(18) .9578(2) .4815(2) .0295(7) Uani ? ? 1.00000 ? ?
C16 .25911(15) 1.08655(17) .6006(2) .0250(6) Uani ? ? 1.00000 ? ?
N17 .28345(12) 1.05441(14) .76821(16) .0222(5) Uani ? ? 1.00000 ? ?
C18 .29259(18) 1.17827(19) .8924(2) .0330(7) Uani ? ? 1.00000 ? ?
C19 .3970(2) 1.3058(2) .8715(3) .0420(8) Uani ? ? 1.00000 ? ?
N110 .37646(17) 1.33559(18) .7023(3) .0421(7) Uani ? ? 1.00000 ? ?
C111 .3634(2) 1.2119(2) .5759(3) .0364(8) Uani ? ? 1.00000 ? ?
O01 .2752(2) .5658(2) .9872(3) .0663(10) Uani ? ? 1.00000 ? ?
H11a .282(3) .727(3) .838(3) .050(8) Uiso ? ? 1.00000 ? ?
H11b .365(3) .855(3) .842(3) .051(7) Uiso ? ? 1.00000 ? ?
H12a .398(2) .803(2) .620(3) .034(6) Uiso ? ? 1.00000 ? ?
H12b .341(2) .638(3) .636(3) .052(7) Uiso ? ? 1.00000 ? ?
H13a .241(2) .709(2) .398(3) .034(6) Uiso ? ? 1.00000 ? ?
H13b .141(2) .622(2) .498(3) .032(5) Uiso ? ? 1.00000 ? ?
H14 .090(2) .805(2) .476(3) .032(6) Uiso ? ? 1.00000 ? ?
H15a .333(2) .951(2) .496(3) .042(6) Uiso ? ? 1.00000 ? ?
H15b .215(2) .959(2) .374(3) .037(6) Uiso ? ? 1.00000 ? ?
H16 .1833(18) 1.103(2) .589(2) .018(4) Uiso ? ? 1.00000 ? ?
H17 .354(2) 1.044(2) .775(2) .021(5) Uiso ? ? 1.00000 ? ?
H18a .214(2) 1.190(2) .885(2) .028(5) Uiso ? ? 1.00000 ? ?
H18b .309(2) 1.156(2) .998(3) .038(6) Uiso ? ? 1.00000 ? ?
H19a .479(3) 1.295(3) .890(3) .055(7) Uiso ? ? 1.00000 ? ?
H19b .398(3) 1.382(3) .942(3) .056(8) Uiso ? ? 1.00000 ? ?
H110a .450(3) 1.407(3) .687(3) .047(7) Uiso ? ? 1.00000 ? ?
H110b .302(3) 1.366(3) .682(3) .063(8) Uiso ? ? 1.00000 ? ?
H111a .437(2) 1.194(2) .590(2) .025(5) Uiso ? ? 1.00000 ? ?
H111b .339(3) 1.236(3) .475(4) .066(9) Uiso ? ? 1.00000 ? ?
H1aN .116(2) .955(2) 1.021(3) .041(6) Uiso ? ? 1.00000 ? ?
H1bN .233(2) .925(2) 1.052(3) .036(6) Uiso ? ? 1.00000 ? ?
H1aC .056(2) .781(2) 1.140(3) .035(6) Uiso ? ? 1.00000 ? ?
H1bC .137(2) .705(2) 1.061(3) .038(6) Uiso ? ? 1.00000 ? ?
H2aC -.084(3) .726(3) .890(3) .049(7) Uiso ? ? 1.00000 ? ?
H2bC -.063(3) .584(3) .911(3) .054(7) Uiso ? ? 1.00000 ? ?
H2aN .062(3) .615(3) .731(3) .058(8) Uiso ? ? 1.00000 ? ?
H2bN -.024(2) .666(3) .662(3) .041(6) Uiso ? ? 1.00000 ? ?
H01a .204(3) .477(3) .914(3) .058(6) Uiso ? ? 1.00000 ? ?
H01b .302(3) .602(3) 1.095(4) .070(7) Uiso ? ? 1.00000 ? ?

loop_
_atom_site_aniso_label
_atom_site_aniso_U_11
_atom_site_aniso_U_22
_atom_site_aniso_U_33
_atom_site_aniso_U_12
_atom_site_aniso_U_13
_atom_site_aniso_U_23
Co .01673(10) .02149(10) .01839(11) .00708(7) .00424(7) .00507(7)
Cl1 .02142(17) .0342(2) .0301(2) .01344(15) .00359(14) .00738(15)
Cl2 .0460(3) .0503(3) .0511(3) -.0049(2) .0032(2) .0216(3)
Cl3 .0302(2) .0352(2) .0411(3) .00728(17) .00199(17) .00660(18)
Cl4 .02181(19) .0686(3) .0345(2) .0150(2) .00436(16) .0064(2)
N1 .0227(6) .0348(7) .0216(7) .0116(6) .0057(5) .0078(5)
C1 .0396(10) .0429(10) .0308(9) .0145(8) .0153(8) .0179(8)
C2 .0341(9) .0368(10) .0448(11) .0043(8) .0186(8) .0136(8)
N2 .0287(7) .0235(7) .0333(8) .0055(6) .0073(6) .0050(6)
N11 .0260(7) .0321(8) .0322(8) .0153(6) .0085(6) .0130(6)
C12 .0350(9) .0374(10) .0386(10) .0202(8) .0140(8) .0065(8)
C13 .0369(9) .0314(9) .0308(9) .0144(7) .0098(7) -.0014(7)
N14 .0234(6) .0296(7) .0211(6) .0089(5) .0042(5) .0019(5)
C15 .0317(8) .0375(9) .0239(8) .0127(7) .0108(6) .0112(6)
C16 .0223(7) .0278(8) .0274(8) .0080(6) .0055(6) .0122(6)
N17 .0185(6) .0250(6) .0231(6) .0068(5) .0030(5) .0060(5)
C18 .0320(9) .0273(8) .0333(9) .0032(7) .0050(7) -.0009(7)
C19 .0347(10) .0280(9) .0537(13) -.0004(8) .0049(9) .0012(8)
N110 .0310(8) .0261(8) .0689(13) .0042(6) .0116(8) .0160(8)
C111 .0331(9) .0353(10) .0448(11) .0078(8) .0137(8) .0212(8)
O01 .0688(13) .0513(11) .0769(14) .0139(10) .0034(11) .0264(10)

loop_
_atom_type_symbol
_atom_type_description
_atom_type_oxidation_number
_atom_type_number_in_cell
_atom_type_scat_dispersion_real
_atom_type_scat_dispersion_imag
_atom_type_scat_source
C ? 0 18 .002 .002 'Int Tables Vol IV Tables 2.2B and 2.3.1'
Cl ? 0 8 .132 .159 'Int Tables Vol IV Tables 2.2B and 2.3.1'
Co ? 0 2 .299 .973 'Int Tables Vol IV Tables 2.2B and 2.3.1'
O ? 0 2 .008 .006 'Int Tables Vol IV Tables 2.2B and 2.3.1'
N ? 0 12 .004 .003 'Int Tables Vol IV Tables 2.2B and 2.3.1'
H ? 0 58 0 0 'Int Tables Vol IV Tables 2.2B and 2.3.1'

loop_
_diffrn_attenuator_code
_diffrn_attenuator_scale
? ?

loop_
_geom_angle_atom_site_label_1
_geom_angle_atom_site_label_2
_geom_angle_atom_site_label_3
_geom_angle_site_symmetry_1
_geom_angle_site_symmetry_2
_geom_angle_site_symmetry_3
_geom_angle
_geom_angle_publ_flag
Cl1 Co N1 . . . 88.84(6) ?
Cl1 Co N2 . . . 87.29(6) ?
Cl1 Co N11 . . . 177.93(5) ?
Cl1 Co N14 . . . 93.90(5) ?
Cl1 Co N17 . . . 90.75(5) ?
N1 Co N2 . . . 85.84(7) ?
N1 Co N11 . . . 92.08(7) ?
N1 Co N14 . . . 176.67(8) ?
N1 Co N17 . . . 96.71(6) ?
N2 Co N11 . . . 90.93(8) ?
N2 Co N14 . . . 92.39(7) ?
N2 Co N17 . . . 176.76(7) ?
N11 Co N14 . . . 85.11(7) ?
N11 Co N17 . . . 90.98(7) ?
N14 Co N17 . . . 85.16(6) ?
Co N1 C1 . . . 110.37(11) ?
Co N1 H1aN . . . 108.4(16) ?
Co N1 H1bN . . . 107.9(16) ?
C1 N1 H1aN . . . 108.5(16) ?
C1 N1 H1bN . . . 111.1(17) ?
H1aN N1 H1bN . . . 111(2) ?
N1 C1 C2 . . . 108.09(17) ?
N1 C1 H1aC . . . 108.4(14) ?
N1 C1 H1bC . . . 111.4(14) ?
C2 C1 H1aC . . . 113.1(13) ?
C2 C1 H1bC . . . 107.7(12) ?
H1aC C1 H1bC . . . 108(2) ?
C1 C2 N2 . . . 108.21(17) ?
C1 C2 H2aC . . . 111.7(13) ?
C1 C2 H2bC . . . 114.7(15) ?
N2 C2 H2aC . . . 106.4(16) ?
N2 C2 H2bC . . . 109.8(16) ?
H2aC C2 H2bC . . . 106(2) ?
Co N2 C2 . . . 109.10(11) ?
Co N2 H2aN . . . 114.1(18) ?
Co N2 H2bN . . . 110.9(16) ?
C2 N2 H2aN . . . 109(2) ?
C2 N2 H2bN . . . 112.3(18) ?
H2aN N2 H2bN . . . 101(2) ?
Co N11 C12 . . . 112.04(13) ?
Co N11 H11a . . . 112(2) ?
Co N11 H11b . . . 106(2) ?
C12 N11 H11a . . . 107(2) ?
C12 N11 H11b . . . 105(2) ?
H11a N11 H11b . . . 114(3) ?
N11 C12 C13 . . . 109.01(18) ?
N11 C12 H12a . . . 104.2(14) ?
N11 C12 H12b . . . 109.9(15) ?
C13 C12 H12a . . . 111.1(14) ?
C13 C12 H12b . . . 108.2(13) ?
H12a C12 H12b . . . 114(2) ?
C12 C13 N14 . . . 107.77(15) ?
C12 C13 H13a . . . 110.2(14) ?
C12 C13 H13b . . . 113.0(13) ?
N14 C13 H13a . . . 108.4(16) ?
N14 C13 H13b . . . 106.3(15) ?
H13a C13 H13b . . . 111.0(17) ?
Co N14 C13 . . . 108.11(12) ?
Co N14 C15 . . . 111.14(10) ?
Co N14 H14 . . . 107.9(16) ?
C13 N14 C15 . . . 111.31(16) ?
C13 N14 H14 . . . 106.2(16) ?
C15 N14 H14 . . . 112.0(16) ?
N14 C15 C16 . . . 109.72(15) ?
N14 C15 H15a . . . 106.5(15) ?
N14 C15 H15b . . . 107.7(13) ?
C16 C15 H15a . . . 104.6(13) ?
C16 C15 H15b . . . 113.0(16) ?
H15a C15 H15b . . . 115(2) ?
C15 C16 N17 . . . 106.68(15) ?
C15 C16 C111 . . . 110.83(16) ?
C15 C16 H16 . . . 109.6(10) ?
N17 C16 C111 . . . 111.70(13) ?
N17 C16 H16 . . . 106.9(12) ?
C111 C16 H16 . . . 110.9(12) ?
Co N17 C16 . . . 106.36(8) ?
Co N17 C18 . . . 121.17(11) ?
Co N17 H17 . . . 107.1(13) ?
C16 N17 C18 . . . 109.25(14) ?
C16 N17 H17 . . . 103.6(14) ?
C18 N17 H17 . . . 108.0(12) ?
N17 C18 C19 . . . 110.34(17) ?
N17 C18 H18a . . . 108.2(12) ?
N17 C18 H18b . . . 107.6(15) ?
C19 C18 H18a . . . 114.3(13) ?
C19 C18 H18b . . . 111.0(12) ?
H18a C18 H18b . . . 105(2) ?
C18 C19 N110 . . . 111.32(16) ?
C18 C19 H19a . . . 113.3(17) ?
C18 C19 H19b . . . 109.9(18) ?
N110 C19 H19a . . . 106.4(17) ?
N110 C19 H19b . . . 108(2) ?
H19a C19 H19b . . . 108(2) ?
C19 N110 C111 . . . 111.72(18) ?
C19 N110 H110a . . . 109.9(15) ?
C19 N110 H110b . . . 111.3(18) ?
C111 N110 H110a . . . 104.9(16) ?
C111 N110 H110b . . . 109.5(15) ?
H110a N110 H110b . . . 109(3) ?
C16 C111 N110 . . . 109.72(18) ?
C16 C111 H111a . . . 109.0(13) ?
C16 C111 H111b . . . 108.9(16) ?
N110 C111 H111a . . . 107.3(12) ?
N110 C111 H111b . . . 105.4(19) ?
H111a C111 H111b . . . 116(2) ?
H01a O01 H01b . . . 137(3) ?

loop_
_geom_bond_atom_site_label_1
_geom_bond_atom_site_label_2
_geom_bond_site_symmetry_1
_geom_bond_site_symmetry_2
_geom_bond_distance
_geom_bond_publ_flag
Co Cl1 . . 2.2650(8) ?
Co N1 . . 1.9580(15) ?
Co N2 . . 1.9670(15) ?
Co N11 . . 1.961(2) ?
Co N14 . . 1.9588(15) ?
Co N17 . . 1.9890(13) ?
N1 C1 . . 1.482(3) ?
N1 H1aN . . .88(3) ?
N1 H1bN . . .87(2) ?
C1 C2 . . 1.501(3) ?
C1 H1aC . . .94(2) ?
C1 H1bC . . .94(3) ?
C2 N2 . . 1.489(3) ?
C2 H2aC . . .96(3) ?
C2 H2bC . . .99(3) ?
N2 H2aN . . .85(3) ?
N2 H2bN . . .87(2) ?
N11 C12 . . 1.499(3) ?
N11 H11a . . .74(3) ?
N11 H11b . . .87(2) ?
C12 C13 . . 1.511(3) ?
C12 H12a . . .94(2) ?
C12 H12b . . 1.01(3) ?
C13 N14 . . 1.493(3) ?
C13 H13a . . .92(2) ?
C13 H13b . . 1.04(2) ?
N14 C15 . . 1.489(2) ?
N14 H14 . . .88(2) ?
C15 C16 . . 1.502(3) ?
C15 H15a . . .95(3) ?
C15 H15b . . .93(2) ?
C16 N17 . . 1.495(2) ?
C16 C111 . . 1.520(3) ?
C16 H16 . . .91(2) ?
N17 C18 . . 1.489(2) ?
N17 H17 . . .83(2) ?
C18 C19 . . 1.523(3) ?
C18 H18a . . .92(3) ?
C18 H18b . . .95(3) ?
C19 N110 . . 1.493(3) ?
C19 H19a . . .95(3) ?
C19 H19b . . .90(3) ?
N110 C111 . . 1.487(3) ?
N110 H110a . . .97(2) ?
N110 H110b . . .98(4) ?
C111 H111a . . .89(2) ?
C111 H111b . . .94(3) ?
O01 H01a . . 1.06(2) ?
O01 H01b . . .90(3) ?

loop_
_geom_contact_atom_site_label_1
_geom_contact_atom_site_label_2
_geom_contact_distance
_geom_contact_site_symmetry_1
_geom_contact_site_symmetry_2
_geom_contact_publ_flag
Co Cl3 4.2951(9) . '2 576' ?
Co Cl4 4.3353(16) . . ?
Co Cl4 4.1876(10) . '2 677' ?
Co C1 2.837(2) . . ?
Co C2 2.829(2) . . ?
Co C12 2.881(2) . . ?
Co C13 2.808(2) . . ?
Co C15 2.856(2) . . ?
Co C16 2.8047(18) . . ?
Co C18 3.0397(18) . . ?
Co H11a 2.34(3) . . ?
Co H11b 2.36(3) . . ?
Co H12a 3.28(3) . . ?
Co H13b 3.05(2) . . ?
Co H14 2.38(2) . . ?
Co H15a 3.20(3) . . ?
Co H16 2.94(2) . . ?
Co H17 2.370(19) . . ?
Co H18a 3.14(2) . . ?
Co H18b 3.15(2) . . ?
Co H1aN 2.38(2) . . ?
Co H1bN 2.37(2) . . ?
Co H1bC 3.17(3) . . ?
Co H2aC 3.11(3) . . ?
Co H2aN 2.44(3) . . ?
Co H2bN 2.42(2) . . ?
Cl1 N1 2.9638(17) . . ?
Cl1 C2 3.296(3) . . ?
Cl1 N2 2.929(2) . . ?
Cl1 N14 3.0937(19) . . ?
Cl1 C15 3.487(2) . '2 576' ?
Cl1 C16 3.231(2) . . ?
Cl1 N17 3.0339(17) . . ?
Cl1 C18 3.413(2) . . ?
Cl1 H14 2.90(2) . . ?
Cl1 H15b 2.85(3) . '2 576' ?
Cl1 H16 2.68(2) . . ?
Cl1 H16 2.985(18) . '2 576' ?
Cl1 H18a 2.882(18) . . ?
Cl1 H1aN 2.66(2) . . ?
Cl1 H1aN 2.80(3) . '2 577' ?
Cl1 H1aC 3.02(3) . '2 577' ?
Cl1 H2aC 2.86(3) . . ?
Cl1 H2bN 2.85(3) . . ?
Cl2 O01 3.118(3) . '1 564' ?
Cl2 H19b 3.04(3) . '1 554' ?
Cl2 H111b 2.81(3) . . ?
Cl2 H2aC 3.18(2) . '2 576' ?
Cl2 H01b 2.56(4) . '1 564' ?
Cl3 N2 3.405(2) . '1 565' ?
Cl3 N2 3.4631(18) . '2 576' ?
Cl3 N14 3.2749(15) . '2 576' ?
Cl3 N110 3.200(2) . . ?
Cl3 O01 3.123(2) . '1 565' ?
Cl3 H12b 3.16(2) . '1 565' ?
Cl3 H13b 2.88(2) . '1 565' ?
Cl3 H13b 2.91(2) . '2 576' ?
Cl3 H14 2.48(2) . '2 576' ?
Cl3 H110b 2.24(4) . . ?
Cl3 H1aC 2.96(2) . '2 577' ?
Cl3 H2aN 2.56(3) . '1 565' ?
Cl3 H2bN 2.66(2) . '2 576' ?
Cl3 H01a 2.21(2) . '1 565' ?
Cl4 Cl4 3.7645(10) . '2 677' ?
Cl4 N1 3.1603(18) . '2 677' ?
Cl4 N11 3.4435(16) . '2 677' ?
Cl4 N11 3.3414(18) . . ?
Cl4 C12 3.490(2) . . ?
Cl4 C15 3.417(2) . '2 676' ?
Cl4 N17 3.1978(19) . . ?
Cl4 H11b 2.57(3) . . ?
Cl4 H11b 2.87(3) . '2 677' ?
Cl4 H12a 2.75(2) . . ?
Cl4 H15a 2.95(3) . '2 676' ?
Cl4 H15b 3.08(3) . '2 676' ?
Cl4 H17 2.37(2) . . ?
Cl4 H19a 3.03(3) . . ?
Cl4 H111a 3.06(2) . . ?
Cl4 H1bN 2.30(2) . '2 677' ?
N1 C2 2.414(2) . . ?
N1 N2 2.673(2) . . ?
N1 N11 2.821(3) . . ?
N1 N17 2.950(2) . . ?
N1 H1aC 1.99(2) . . ?
N1 H1bC 2.02(3) . . ?
N1 H2aC 2.70(2) . . ?
C1 N2 2.422(3) . . ?
C1 H1aN 1.95(3) . . ?
C1 H1bN 1.97(2) . . ?
C1 H2aC 2.06(3) . . ?
C1 H2bC 2.11(2) . . ?
C2 H1aC 2.06(2) . . ?
C2 H1bC 2.00(2) . . ?
C2 H2aN 1.95(3) . . ?
C2 H2bN 1.99(3) . . ?
N2 N11 2.800(2) . . ?
N2 N14 2.833(2) . . ?
N2 H11a 2.69(3) . . ?
N2 H13b 2.65(2) . . ?
N2 H1bC 2.68(2) . . ?
N2 H2aC 1.99(3) . . ?
N2 H2bC 2.05(3) . . ?
N11 C13 2.450(2) . . ?
N11 N14 2.651(2) . . ?
N11 N17 2.817(3) . . ?
N11 O01 2.915(3) . . ?
N11 H12a 1.95(2) . . ?
N11 H12b 2.07(3) . . ?
N11 H17 2.55(2) . . ?
N11 H2aN 2.65(3) . . ?
C12 N14 2.426(3) . . ?
C12 H11a 1.85(3) . . ?
C12 H11b 1.93(3) . . ?
C12 H13a 2.03(2) . . ?
C12 H13b 2.14(2) . . ?
C12 H15a 2.64(3) . . ?
C13 C15 2.462(3) . . ?
C13 H12a 2.05(2) . . ?
C13 H12b 2.06(3) . . ?
C13 H14 1.93(3) . . ?
C13 H15a 2.42(2) . . ?
N14 C16 2.446(2) . . ?
N14 N17 2.6712(17) . . ?
N14 H13a 1.99(3) . . ?
N14 H13b 2.05(2) . . ?
N14 H15a 1.98(2) . . ?
N14 H15b 1.98(3) . . ?
N14 H16 2.68(2) . . ?
C15 N17 2.404(2) . . ?
C15 C111 2.488(3) . . ?
C15 H13a 2.51(2) . . ?
C15 H14 1.99(2) . . ?
C15 H16 2.00(2) . . ?
C15 H17 2.502(18) . . ?
C15 H111a 2.639(18) . . ?
C16 C18 2.433(3) . . ?
C16 C19 2.864(2) . . ?
C16 N110 2.459(2) . . ?
C16 H15a 1.97(3) . . ?
C16 H15b 2.05(2) . . ?
C16 H17 1.87(2) . . ?
C16 H18a 2.64(2) . . ?
C16 H111a 2.00(2) . . ?
C16 H111b 2.03(3) . . ?
N17 C19 2.473(2) . . ?
N17 N110 2.902(2) . . ?
N17 C111 2.495(3) . . ?
N17 H11b 2.58(3) . . ?
N17 H15a 2.58(3) . . ?
N17 H16 1.96(2) . . ?
N17 H18a 1.98(2) . . ?
N17 H18b 2.00(2) . . ?
N17 H111a 2.66(2) . . ?
C18 N110 2.491(3) . . ?
C18 C111 2.904(3) . . ?
C18 H16 2.581(17) . . ?
C18 H17 1.92(2) . . ?
C18 H19a 2.09(3) . . ?
C18 H19b 2.02(3) . . ?
C19 C111 2.467(3) . . ?
C19 H17 2.55(2) . . ?
C19 H18a 2.08(2) . . ?
C19 H18b 2.07(3) . . ?
C19 H110a 2.04(3) . . ?
C19 H110b 2.07(3) . . ?
C19 H111a 2.63(2) . . ?
N110 H16 2.659(16) . . ?
N110 H19a 1.98(3) . . ?
N110 H19b 1.96(3) . . ?
N110 H111a 1.95(2) . . ?
N110 H111b 1.96(3) . . ?
C111 H15a 2.55(3) . . ?
C111 H16 2.034(19) . . ?
C111 H17 2.54(2) . . ?
C111 H19a 2.68(3) . . ?
C111 H110a 1.97(2) . . ?
C111 H110b 2.04(3) . . ?
O01 H11a 2.19(3) . . ?
O01 H19a 2.70(3) . '2 677' ?
O01 H19b 2.65(3) . '1 545' ?
O01 H1bC 2.47(3) . . ?
O01 H2bC 2.74(3) . '2 567' ?
H11a H11b 1.35(4) . . ?
H11a H12b 2.08(4) . . ?
H11a H2aN 2.39(4) . . ?
H11b H12a 1.98(4) . . ?
H11b H17 2.11(4) . . ?
H12a H12b 1.64(4) . . ?
H12a H13a 2.27(3) . . ?
H12a H15a 2.19(4) . . ?
H12b H13b 2.34(4) . . ?
H13a H13b 1.62(3) . . ?
H13a H14 2.31(4) . . ?
H13a H15a 2.36(3) . . ?
H13b H14 2.13(4) . . ?
H13b H2aN 2.25(4) . . ?
H14 H15b 2.14(3) . . ?
H15a H15b 1.59(4) . . ?
H15a H17 2.35(3) . . ?
H15a H111a 2.37(3) . . ?
H15b H16 2.29(3) . . ?
H16 H111b 2.29(4) . . ?
H17 H18b 2.24(3) . . ?
H18a H18b 1.49(4) . . ?
H18a H19b 2.34(3) . . ?
H18b H19a 2.39(4) . . ?
H18b H19b 2.37(4) . . ?
H18b H1bN 2.38(3) . . ?
H19a H19b 1.50(5) . . ?
H19a H110a 2.21(4) . . ?
H19a H01b 2.37(4) . '2 677' ?
H19b H110a 2.32(4) . . ?
H19b H110b 2.27(4) . . ?
H110a H110b 1.59(4) . . ?
H110a H111a 2.17(3) . . ?
H110a H111b 2.24(3) . . ?
H110b H111b 2.20(4) . . ?
H111a H111b 1.56(4) . . ?
H1aN H1bN 1.44(4) . . ?
H1aN H1aC 2.13(3) . . ?
H1bN H1aC 2.37(3) . . ?
H1bN H1bC 2.20(3) . . ?
H1aC H1bC 1.52(4) . . ?
H1aC H2aC 2.34(3) . . ?
H1bC H2bC 2.32(3) . . ?
H1bC H01b 2.39(5) . . ?
H2aC H2bC 1.55(4) . . ?
H2aC H2bN 2.18(4) . . ?
H2bC H2aN 2.19(4) . . ?
H2bC H2bN 2.39(4) . . ?
H2bC H01a 2.32(4) . '2 567' ?
H2aN H2bN 1.33(4) . . ?
H01a H01b 1.83(4) . . ?

loop_
_geom_hbond_atom_site_label_D
_geom_hbond_atom_site_label_H
_geom_hbond_atom_site_label_A
_geom_hbond_site_symmetry_D
_geom_hbond_site_symmetry_H
_geom_hbond_site_symmetry_A
_geom_hbond_distance_DH
_geom_hbond_distance_HA
_geom_hbond_distance_DA
_geom_hbond_angle_DHA
_geom_hbond_publ_flag
? ? ? ? ? ? ? ? ? ? ?

loop_
_geom_torsion_atom_site_label_1
_geom_torsion_atom_site_label_2
_geom_torsion_atom_site_label_3
_geom_torsion_atom_site_label_4
_geom_torsion_site_symmetry_1
_geom_torsion_site_symmetry_2
_geom_torsion_site_symmetry_3
_geom_torsion_site_symmetry_4
_geom_torsion
_geom_torsion_publ_flag
? ? ? ? ? ? ? ? ? ?
